data_7249244
loop_
_publ_author_name
'Sendh, Jagajiban'
'Baruah, Jubaraj B.'

_publ_section_title
;
 Bi-component sensing platform for the detection of Cd<sup>2+</sup>,
 Fe<sup>2+</sup>and Fe<sup>3+</sup> ions.
;
_journal_issue 37
_journal_name_full 'RSC advances'
_journal_page_first 27153
_journal_page_last 27161
_journal_paper_doi 10.1039/d4ra04655b
_journal_volume 14
_journal_year 2024
_chemical_formula_moiety 'C14 H6 Fe N2 O8, C18 H12 N3 O3, H2 O'
_chemical_formula_sum 'C32 H20 Fe N5 O12'
_chemical_formula_weight 722.38
_space_group_crystal_system triclinic
_space_group_IT_number 2
_space_group_name_Hall '-P 1'
_space_group_name_H-M_alt 'P -1'
_atom_sites_solution_hydrogens mixed
_audit_creation_method SHELXL-2018/3
_audit_update_record
;
2024-06-02 deposited with the CCDC.	2024-08-14 downloaded from the CCDC.
;
_cell_angle_alpha 117.038(16)
_cell_angle_beta 92.27(2)
_cell_angle_gamma 98.607(15)
_cell_formula_units_Z 2
_cell_length_a 7.808(6)
_cell_length_b 14.712(11)
_cell_length_c 14.844(12)
_cell_measurement_reflns_used 9918
_cell_measurement_temperature 298(2)
_cell_measurement_theta_max 25.04
_cell_measurement_theta_min 2.63
_cell_volume 1490(2)
_computing_molecular_graphics 'Olex2 1.5-alpha (Dolomanov et al., 2009)'
_computing_publication_material 'Olex2 1.5-alpha (Dolomanov et al., 2009)'
_computing_structure_refinement 'SHELXL-2018/3 (Sheldrick, 2018)'
_computing_structure_solution 'SHELXT 2014/5 (Sheldrick, 2014)'
_diffrn_ambient_temperature 298(2)
_diffrn_measured_fraction_theta_full 0.983
_diffrn_measured_fraction_theta_max 0.983
_diffrn_measurement_device_type 'Bruker APEX-II CCD'
_diffrn_measurement_method '\f and \w scans'
_diffrn_radiation_type MoK\a
_diffrn_radiation_wavelength 0.71073
_diffrn_reflns_av_R_equivalents 0.0429
_diffrn_reflns_av_unetI/netI 0.0229
_diffrn_reflns_Laue_measured_fraction_full 0.983
_diffrn_reflns_Laue_measured_fraction_max 0.983
_diffrn_reflns_limit_h_max 9
_diffrn_reflns_limit_h_min -9
_diffrn_reflns_limit_k_max 17
_diffrn_reflns_limit_k_min -17
_diffrn_reflns_limit_l_max 17
_diffrn_reflns_limit_l_min -17
_diffrn_reflns_number 35011
_diffrn_reflns_point_group_measured_fraction_full 0.983
_diffrn_reflns_point_group_measured_fraction_max 0.983
_diffrn_reflns_theta_full 25.204
_diffrn_reflns_theta_max 25.204
_diffrn_reflns_theta_min 2.658
_exptl_absorpt_coefficient_mu 0.585
_exptl_absorpt_correction_T_max 0.7452
_exptl_absorpt_correction_T_min 0.6377
_exptl_absorpt_correction_type multi-scan
_exptl_absorpt_process_details
;
 SADABS 2016/2: Krause, L., Herbst-Irmer, R., Sheldrick G.M. & Stalke D.,
 J. Appl. Cryst. 48 (2015) 3-10
;
_exptl_crystal_colour Yellow
_exptl_crystal_density_diffrn 1.610
_exptl_crystal_description block
_exptl_crystal_F_000 738
_exptl_crystal_size_max 0.35
_exptl_crystal_size_mid 0.30
_exptl_crystal_size_min 0.25
_refine_diff_density_max 0.651
_refine_diff_density_min -0.377
_refine_diff_density_rms 0.069
_refine_ls_extinction_method none
_refine_ls_goodness_of_fit_ref 1.067
_refine_ls_hydrogen_treatment mixed
_refine_ls_matrix_type full
_refine_ls_number_parameters 462
_refine_ls_number_reflns 5296
_refine_ls_number_restraints 0
_refine_ls_restrained_S_all 1.067
_refine_ls_R_factor_all 0.0415
_refine_ls_R_factor_gt 0.0375
_refine_ls_shift/su_max 0.000
_refine_ls_shift/su_mean 0.000
_refine_ls_structure_factor_coef Fsqd
_refine_ls_weighting_details 'w=1/[\s^2^(Fo^2^)+(0.0629P)^2^+0.6209P] where P=(Fo^2^+2Fc^2^)/3'
_refine_ls_weighting_scheme calc
_refine_ls_wR_factor_gt 0.1037
_refine_ls_wR_factor_ref 0.1062
_reflns_Friedel_coverage 0.000
_reflns_number_gt 4756
_reflns_number_total 5296
_reflns_threshold_expression 'I > 2\s(I)'
_cod_data_source_file d4ra04655b2.cif
_cod_data_source_block Complex1
_cod_database_code 7249244
_shelx_shelxl_version_number 2018/3
_shelx_space_group_comment
;
The symmetry employed for this shelxl refinement is uniquely defined
by the following loop, which should always be used as a source of
symmetry information in preference to the above space-group names.
They are only intended as comments.
;

loop_
_space_group_symop_operation_xyz
'x, y, z'
'-x, -y, -z'

loop_
_atom_site_label
_atom_site_type_symbol
_atom_site_fract_x
_atom_site_fract_y
_atom_site_fract_z
_atom_site_U_iso_or_equiv
_atom_site_adp_type
_atom_site_occupancy
_atom_site_site_symmetry_order
_atom_site_calc_flag
_atom_site_refinement_flags_posn
_atom_site_refinement_flags_adp
_atom_site_refinement_flags_occupancy
_atom_site_disorder_assembly
_atom_site_disorder_group
Fe1 Fe 0.39254(4) 0.73823(2) -0.01743(2) 0.03272(11) Uani 1 1 d . . . . .
O10 O 0.20684(18) 0.61034(11) -0.08186(12) 0.0389(3) Uani 1 1 d . . . . .
O6 O 0.3637(2) 0.77466(12) -0.13264(12) 0.0468(4) Uani 1 1 d . . . . .
O9 O 0.6460(2) 0.80714(11) 0.02436(13) 0.0452(4) Uani 1 1 d . . . . .
O5 O 0.3613(2) 0.76457(12) 0.12745(12) 0.0445(4) Uani 1 1 d . . . . .
O11 O 0.1388(2) 0.43701(13) -0.15405(13) 0.0496(4) Uani 1 1 d . . . . .
N4 N 0.3072(2) 0.87797(12) 0.04836(13) 0.0312(4) Uani 1 1 d . . . . .
N5 N 0.5272(2) 0.61638(12) -0.06460(12) 0.0286(3) Uani 1 1 d . . . . .
O12 O 0.0935(2) 0.72516(14) 0.31465(13) 0.0541(4) Uani 1 1 d G . . . .
H12A H 0.152079 0.769280 0.300154 0.081 Uiso 1 1 d G U . . .
H12B H 0.035799 0.679443 0.258337 0.081 Uiso 1 1 d G U . . .
O7 O 0.2991(3) 0.89124(15) -0.17966(14) 0.0623(5) Uani 1 1 d . . . . .
O3 O 0.6116(3) 0.84164(15) 0.51457(15) 0.0615(5) Uani 1 1 d . . . . .
O4 O 0.2969(3) 0.87317(14) 0.27983(13) 0.0657(5) Uani 1 1 d . . . . .
N1 N 0.8111(3) 0.69247(15) 0.46820(15) 0.0421(4) Uani 1 1 d . . . . .
O2 O 0.9743(3) 0.81065(15) 0.61568(17) 0.0700(6) Uani 1 1 d . . . . .
N3 N 0.7435(3) 1.02223(17) 0.31130(19) 0.0517(6) Uani 1 1 d . . . . .
C31 C 0.4375(2) 0.51986(14) -0.10735(14) 0.0276(4) Uani 1 1 d . . . . .
O8 O 0.9228(2) 0.78916(15) 0.03220(19) 0.0762(7) Uani 1 1 d . . . . .
N2 N 0.8286(3) 0.76589(18) 0.43323(19) 0.0560(6) Uani 1 1 d . . . . .
C20 C 0.2847(3) 0.91898(16) 0.14606(16) 0.0369(5) Uani 1 1 d . . . . .
C24 C 0.2800(3) 0.92355(16) -0.00890(17) 0.0357(5) Uani 1 1 d . . . . .
C27 C 0.6998(3) 0.63764(16) -0.04426(16) 0.0333(4) Uani 1 1 d . . . . .
C32 C 0.2436(3) 0.51845(16) -0.11772(15) 0.0326(4) Uani 1 1 d . . . . .
C19 C 0.3162(3) 0.84868(17) 0.19041(17) 0.0420(5) Uani 1 1 d . . . . .
O1 O 0.6247(3) 0.5839(2) 0.32676(15) 0.0857(7) Uani 1 1 d . . . . .
C12 C 0.7851(3) 0.54116(17) 0.53269(16) 0.0361(5) Uani 1 1 d . . . . .
C25 C 0.3167(3) 0.86027(18) -0.11657(18) 0.0418(5) Uani 1 1 d . . . . .
C28 C 0.7933(3) 0.55914(17) -0.06738(17) 0.0391(5) Uani 1 1 d . . . . .
H28 H 0.914130 0.573745 -0.052581 0.047 Uiso 1 1 calc R U . . .
C10 C 0.8801(3) 0.64134(18) 0.59681(17) 0.0386(5) Uani 1 1 d . . . . .
C29 C 0.7016(3) 0.45757(16) -0.11344(16) 0.0368(5) Uani 1 1 d . . . . .
H29 H 0.761589 0.402976 -0.130855 0.044 Uiso 1 1 calc R U . . .
C30 C 0.5221(3) 0.43696(15) -0.13360(15) 0.0328(4) Uani 1 1 d . . . . .
H30 H 0.459776 0.369088 -0.164032 0.039 Uiso 1 1 calc R U . . .
C26 C 0.7673(3) 0.75321(18) 0.00771(19) 0.0441(5) Uani 1 1 d . . . . .
C14 C 0.7408(3) 0.90132(17) 0.40448(18) 0.0402(5) Uani 1 1 d . . . . .
C11 C 0.8961(3) 0.72257(18) 0.56504(18) 0.0415(5) Uani 1 1 d . . . . .
C2 C 0.6984(3) 0.51582(17) 0.43671(17) 0.0418(5) Uani 1 1 d . . . . .
C13 C 0.7205(3) 0.83326(18) 0.45667(18) 0.0441(5) Uani 1 1 d . . . . .
C1 C 0.7034(3) 0.5955(2) 0.40335(17) 0.0479(6) Uani 1 1 d . . . . .
C21 C 0.2340(3) 1.01461(18) 0.1936(2) 0.0536(6) Uani 1 1 d . . . . .
H21 H 0.219323 1.044820 0.262351 0.064 Uiso 1 1 calc R U . . .
C6 C 0.7741(3) 0.4646(2) 0.5666(2) 0.0517(6) Uani 1 1 d . . . . .
C23 C 0.2270(3) 1.01825(19) 0.0335(2) 0.0523(6) Uani 1 1 d . . . . .
H23 H 0.205894 1.050863 -0.005650 0.063 Uiso 1 1 calc R U . . .
C18 C 0.7824(4) 0.86550(19) 0.30603(19) 0.0510(6) Uani 1 1 d . . . . .
H18 H 0.809241 0.799602 0.271094 0.061 Uiso 1 1 calc R U . . .
C15 C 0.7064(4) 1.00015(19) 0.4555(2) 0.0539(6) Uani 1 1 d . . . . .
H15 H 0.682018 1.026219 0.522586 0.065 Uiso 1 1 calc R U . . .
C9 C 0.9630(3) 0.6639(2) 0.6899(2) 0.0588(7) Uani 1 1 d . . . . .
H9 H 1.028731 0.729900 0.730817 0.071 Uiso 1 1 calc R U . . .
C17 C 0.7837(4) 0.9285(2) 0.26045(19) 0.0536(6) Uani 1 1 d . . . . .
H17 H 0.812408 0.905767 0.194413 0.064 Uiso 1 1 calc R U . . .
C16 C 0.7084(4) 1.0595(2) 0.4067(2) 0.0617(7) Uani 1 1 d . . . . .
H16 H 0.685045 1.126389 0.440555 0.074 Uiso 1 1 calc R U . . .
C22 C 0.2060(4) 1.0633(2) 0.1359(2) 0.0636(8) Uani 1 1 d . . . . .
H22 H 0.172347 1.127650 0.166249 0.076 Uiso 1 1 calc R U . . .
C7 C 0.8591(4) 0.4933(3) 0.6640(3) 0.0717(9) Uani 1 1 d . . . . .
H7 H 0.852109 0.444296 0.687578 0.086 Uiso 1 1 calc R U . . .
C3 C 0.6093(4) 0.4161(2) 0.3749(2) 0.0652(8) Uani 1 1 d . . . . .
H3A H 0.554336 0.398370 0.310884 0.078 Uiso 1 1 calc R U . . .
C4 C 0.6023(4) 0.3408(2) 0.4098(3) 0.0773(10) Uani 1 1 d . . . . .
H4 H 0.542967 0.273347 0.367869 0.093 Uiso 1 1 calc R U . . .
C5 C 0.6800(4) 0.3649(2) 0.5025(3) 0.0702(9) Uani 1 1 d . . . . .
H5 H 0.670746 0.314405 0.524202 0.084 Uiso 1 1 calc R U . . .
C8 C 0.9501(4) 0.5900(3) 0.7236(3) 0.0776(10) Uani 1 1 d . . . . .
H8 H 1.004397 0.607076 0.787626 0.093 Uiso 1 1 calc R U . . .
H3 H 0.746(4) 1.058(2) 0.283(2) 0.063(9) Uiso 1 1 d . . . . .
H2 H 0.907(4) 0.761(2) 0.393(2) 0.053(7) Uiso 1 1 d . . . . .

loop_
_atom_site_aniso_label
_atom_site_aniso_U_11
_atom_site_aniso_U_22
_atom_site_aniso_U_33
_atom_site_aniso_U_23
_atom_site_aniso_U_13
_atom_site_aniso_U_12
Fe1 0.03597(18) 0.02844(17) 0.03632(18) 0.01618(13) 0.00380(12) 0.00992(12)
O10 0.0270(7) 0.0396(8) 0.0493(9) 0.0201(7) 0.0000(6) 0.0076(6)
O6 0.0644(11) 0.0437(9) 0.0387(8) 0.0233(7) 0.0068(7) 0.0149(8)
O9 0.0415(9) 0.0293(8) 0.0597(10) 0.0183(7) 0.0017(7) 0.0014(6)
O5 0.0621(10) 0.0371(8) 0.0403(8) 0.0228(7) 0.0054(7) 0.0108(7)
O11 0.0345(8) 0.0439(9) 0.0568(10) 0.0166(8) -0.0030(7) -0.0066(7)
N4 0.0275(8) 0.0275(8) 0.0408(9) 0.0180(7) 0.0055(7) 0.0050(7)
N5 0.0269(8) 0.0278(8) 0.0314(8) 0.0139(7) 0.0041(6) 0.0052(6)
O12 0.0571(11) 0.0494(10) 0.0537(10) 0.0239(8) 0.0161(8) 0.0025(8)
O7 0.0804(14) 0.0628(11) 0.0571(11) 0.0441(10) -0.0085(9) 0.0015(10)
O3 0.0674(12) 0.0650(11) 0.0800(13) 0.0509(11) 0.0395(10) 0.0267(9)
O4 0.1005(16) 0.0518(11) 0.0415(10) 0.0221(8) 0.0194(10) 0.0002(10)
N1 0.0502(11) 0.0482(11) 0.0473(11) 0.0361(9) 0.0153(9) 0.0154(9)
O2 0.0646(12) 0.0497(11) 0.0884(14) 0.0344(11) -0.0097(11) -0.0125(9)
N3 0.0446(11) 0.0526(13) 0.0768(16) 0.0495(13) -0.0014(10) -0.0003(9)
C31 0.0298(10) 0.0271(9) 0.0245(9) 0.0115(8) 0.0022(7) 0.0035(8)
O8 0.0316(10) 0.0495(11) 0.1188(18) 0.0203(11) -0.0009(10) -0.0084(8)
N2 0.0629(14) 0.0703(15) 0.0733(15) 0.0590(13) 0.0356(12) 0.0296(12)
C20 0.0323(11) 0.0308(10) 0.0434(12) 0.0149(9) 0.0093(9) 0.0007(8)
C24 0.0270(10) 0.0328(10) 0.0530(13) 0.0263(10) 0.0016(9) 0.0016(8)
C27 0.0283(10) 0.0339(10) 0.0370(11) 0.0164(9) 0.0054(8) 0.0036(8)
C32 0.0284(10) 0.0362(11) 0.0303(10) 0.0148(9) -0.0006(8) 0.0013(9)
C19 0.0477(13) 0.0354(12) 0.0377(12) 0.0162(10) 0.0063(10) -0.0046(10)
O1 0.1052(18) 0.1160(19) 0.0417(11) 0.0452(12) -0.0071(11) 0.0132(15)
C12 0.0332(11) 0.0401(11) 0.0453(12) 0.0259(10) 0.0161(9) 0.0136(9)
C25 0.0400(12) 0.0426(12) 0.0477(13) 0.0293(11) -0.0054(10) -0.0032(9)
C28 0.0249(10) 0.0472(12) 0.0491(12) 0.0241(10) 0.0100(9) 0.0112(9)
C10 0.0323(11) 0.0499(13) 0.0419(12) 0.0282(10) 0.0058(9) 0.0086(9)
C29 0.0407(12) 0.0361(11) 0.0395(11) 0.0188(9) 0.0139(9) 0.0176(9)
C30 0.0412(11) 0.0266(10) 0.0278(10) 0.0108(8) 0.0054(8) 0.0047(8)
C26 0.0340(12) 0.0385(12) 0.0544(14) 0.0191(11) 0.0048(10) 0.0002(10)
C14 0.0368(11) 0.0433(12) 0.0483(13) 0.0295(11) 0.0032(9) 0.0029(9)
C11 0.0357(11) 0.0414(12) 0.0503(13) 0.0248(11) 0.0067(10) 0.0042(10)
C2 0.0436(12) 0.0401(12) 0.0369(11) 0.0131(10) 0.0136(9) 0.0085(10)
C13 0.0489(13) 0.0459(13) 0.0490(13) 0.0310(11) 0.0125(11) 0.0099(10)
C1 0.0544(14) 0.0620(15) 0.0309(12) 0.0234(11) 0.0112(10) 0.0142(12)
C21 0.0568(15) 0.0357(12) 0.0603(15) 0.0141(11) 0.0217(12) 0.0094(11)
C6 0.0461(13) 0.0512(14) 0.0805(18) 0.0442(14) 0.0286(13) 0.0227(11)
C23 0.0485(14) 0.0396(13) 0.0816(19) 0.0385(13) 0.0064(13) 0.0106(11)
C18 0.0692(17) 0.0407(12) 0.0455(13) 0.0239(11) 0.0021(12) 0.0061(11)
C15 0.0627(16) 0.0471(14) 0.0634(16) 0.0326(13) 0.0269(13) 0.0152(12)
C9 0.0453(14) 0.0808(19) 0.0562(16) 0.0404(15) -0.0070(12) 0.0042(13)
C17 0.0708(17) 0.0498(15) 0.0412(13) 0.0275(12) -0.0055(12) -0.0038(12)
C16 0.0667(18) 0.0477(14) 0.090(2) 0.0435(15) 0.0335(16) 0.0207(13)
C22 0.0692(18) 0.0349(13) 0.088(2) 0.0243(14) 0.0252(16) 0.0227(12)
C7 0.0646(18) 0.105(3) 0.101(2) 0.089(2) 0.0235(17) 0.0349(18)
C3 0.0617(17) 0.0551(16) 0.0514(15) 0.0031(13) 0.0147(13) 0.0037(13)
C4 0.076(2) 0.0302(13) 0.104(3) 0.0123(15) 0.036(2) 0.0046(13)
C5 0.0696(19) 0.0461(16) 0.111(3) 0.0451(18) 0.0420(19) 0.0218(14)
C8 0.0611(18) 0.123(3) 0.081(2) 0.078(2) -0.0049(16) 0.0140(19)

loop_
_atom_type_symbol
_atom_type_description
_atom_type_scat_dispersion_real
_atom_type_scat_dispersion_imag
_atom_type_scat_source
C C 0.0033 0.0016 'International Tables Vol C Tables 4.2.6.8 and 6.1.1.4'
H H 0.0000 0.0000 'International Tables Vol C Tables 4.2.6.8 and 6.1.1.4'
Fe Fe 0.3463 0.8444 'International Tables Vol C Tables 4.2.6.8 and 6.1.1.4'
N N 0.0061 0.0033 'International Tables Vol C Tables 4.2.6.8 and 6.1.1.4'
O O 0.0106 0.0060 'International Tables Vol C Tables 4.2.6.8 and 6.1.1.4'

loop_
_geom_angle_atom_site_label_1
_geom_angle_atom_site_label_2
_geom_angle_atom_site_label_3
_geom_angle
_geom_angle_site_symmetry_1
_geom_angle_site_symmetry_3
_geom_angle_publ_flag
O10 Fe1 O9 150.68(6) . . ?
O10 Fe1 O6 94.68(8) . . ?
O9 Fe1 O6 94.36(8) . . ?
O10 Fe1 O5 94.14(7) . . ?
O9 Fe1 O5 91.36(8) . . ?
O6 Fe1 O5 150.87(7) . . ?
O10 Fe1 N4 116.14(8) . . ?
O9 Fe1 N4 93.12(8) . . ?
O6 Fe1 N4 75.76(8) . . ?
O5 Fe1 N4 75.43(7) . . ?
O10 Fe1 N5 75.35(9) . . ?
O9 Fe1 N5 75.33(8) . . ?
O6 Fe1 N5 108.09(7) . . ?
O5 Fe1 N5 100.99(7) . . ?
N4 Fe1 N5 167.94(6) . . ?
C32 O10 Fe1 121.82(13) . . ?
C25 O6 Fe1 120.48(15) . . ?
C26 O9 Fe1 121.21(15) . . ?
C19 O5 Fe1 120.10(14) . . ?
C20 N4 C24 122.94(19) . . ?
C20 N4 Fe1 118.62(14) . . ?
C24 N4 Fe1 118.42(15) . . ?
C31 N5 C27 122.02(17) . . ?
C31 N5 Fe1 118.91(14) . . ?
C27 N5 Fe1 118.88(14) . . ?
H12A O12 H12B 104.5 . . ?
N2 N1 C11 117.2(2) . . ?
N2 N1 C1 116.2(2) . . ?
C11 N1 C1 126.49(18) . . ?
C16 N3 C17 122.4(2) . . ?
C16 N3 H3 120(2) . . ?
C17 N3 H3 118(2) . . ?
N5 C31 C30 120.60(18) . . ?
N5 C31 C32 110.93(17) . . ?
C30 C31 C32 128.45(18) . . ?
C13 N2 N1 120.3(2) . . ?
C13 N2 H2 124.3(18) . . ?
N1 N2 H2 115.2(18) . . ?
N4 C20 C21 120.1(2) . . ?
N4 C20 C19 111.58(18) . . ?
C21 C20 C19 128.3(2) . . ?
N4 C24 C23 119.8(2) . . ?
N4 C24 C25 111.68(19) . . ?
C23 C24 C25 128.5(2) . . ?
N5 C27 C28 120.76(19) . . ?
N5 C27 C26 111.00(18) . . ?
C28 C27 C26 128.2(2) . . ?
O11 C32 O10 126.1(2) . . ?
O11 C32 C31 120.97(19) . . ?
O10 C32 C31 112.92(16) . . ?
O4 C19 O5 125.4(2) . . ?
O4 C19 C20 120.5(2) . . ?
O5 C19 C20 114.10(19) . . ?
C10 C12 C2 121.46(19) . . ?
C10 C12 C6 118.9(2) . . ?
C2 C12 C6 119.7(2) . . ?
O7 C25 O6 126.1(2) . . ?
O7 C25 C24 120.3(2) . . ?
O6 C25 C24 113.60(18) . . ?
C27 C28 C29 118.0(2) . . ?
C27 C28 H28 121.0 . . ?
C29 C28 H28 121.0 . . ?
C9 C10 C12 120.2(2) . . ?
C9 C10 C11 118.9(2) . . ?
C12 C10 C11 120.9(2) . . ?
C30 C29 C28 120.49(19) . . ?
C30 C29 H29 119.8 . . ?
C28 C29 H29 119.8 . . ?
C29 C30 C31 118.17(18) . . ?
C29 C30 H30 120.9 . . ?
C31 C30 H30 120.9 . . ?
O8 C26 O9 125.0(2) . . ?
O8 C26 C27 121.5(2) . . ?
O9 C26 C27 113.52(19) . . ?
C15 C14 C18 119.3(2) . . ?
C15 C14 C13 118.3(2) . . ?
C18 C14 C13 122.3(2) . . ?
O2 C11 N1 119.7(2) . . ?
O2 C11 C10 125.1(2) . . ?
N1 C11 C10 115.2(2) . . ?
C3 C2 C12 119.8(2) . . ?
C3 C2 C1 120.3(2) . . ?
C12 C2 C1 119.8(2) . . ?
O3 C13 N2 124.5(2) . . ?
O3 C13 C14 120.5(2) . . ?
N2 C13 C14 115.0(2) . . ?
O1 C1 N1 119.3(2) . . ?
O1 C1 C2 125.0(3) . . ?
N1 C1 C2 115.7(2) . . ?
C22 C21 C20 117.9(2) . . ?
C22 C21 H21 121.1 . . ?
C20 C21 H21 121.1 . . ?
C5 C6 C7 123.1(3) . . ?
C5 C6 C12 118.7(3) . . ?
C7 C6 C12 118.1(3) . . ?
C24 C23 C22 118.1(2) . . ?
C24 C23 H23 120.9 . . ?
C22 C23 H23 120.9 . . ?
C17 C18 C14 119.1(2) . . ?
C17 C18 H18 120.4 . . ?
C14 C18 H18 120.4 . . ?
C16 C15 C14 119.3(3) . . ?
C16 C15 H15 120.3 . . ?
C14 C15 H15 120.3 . . ?
C10 C9 C8 121.0(3) . . ?
C10 C9 H9 119.5 . . ?
C8 C9 H9 119.5 . . ?
N3 C17 C18 119.6(3) . . ?
N3 C17 H17 120.2 . . ?
C18 C17 H17 120.2 . . ?
N3 C16 C15 120.1(3) . . ?
N3 C16 H16 119.9 . . ?
C15 C16 H16 119.9 . . ?
C21 C22 C23 121.1(2) . . ?
C21 C22 H22 119.4 . . ?
C23 C22 H22 119.4 . . ?
C8 C7 C6 121.6(2) . . ?
C8 C7 H7 119.2 . . ?
C6 C7 H7 119.2 . . ?
C2 C3 C4 119.4(3) . . ?
C2 C3 H3A 120.3 . . ?
C4 C3 H3A 120.3 . . ?
C5 C4 C3 121.3(3) . . ?
C5 C4 H4 119.4 . . ?
C3 C4 H4 119.4 . . ?
C4 C5 C6 121.1(3) . . ?
C4 C5 H5 119.5 . . ?
C6 C5 H5 119.5 . . ?
C7 C8 C9 120.2(3) . . ?
C7 C8 H8 119.9 . . ?
C9 C8 H8 119.9 . . ?

loop_
_geom_bond_atom_site_label_1
_geom_bond_atom_site_label_2
_geom_bond_distance
_geom_bond_site_symmetry_2
_geom_bond_publ_flag
Fe1 O10 1.9987(19) . ?
Fe1 O9 2.015(2) . ?
Fe1 O6 2.025(2) . ?
Fe1 O5 2.037(2) . ?
Fe1 N4 2.064(2) . ?
Fe1 N5 2.071(2) . ?
O10 C32 1.291(3) . ?
O6 C25 1.285(3) . ?
O9 C26 1.286(3) . ?
O5 C19 1.278(3) . ?
O11 C32 1.217(3) . ?
N4 C20 1.325(3) . ?
N4 C24 1.328(3) . ?
N5 C31 1.326(3) . ?
N5 C27 1.327(3) . ?
O12 H12A 0.8501 . ?
O12 H12B 0.8499 . ?
O7 C25 1.225(3) . ?
O3 C13 1.212(3) . ?
O4 C19 1.229(3) . ?
N1 N2 1.388(3) . ?
N1 C11 1.400(3) . ?
N1 C1 1.413(3) . ?
O2 C11 1.207(3) . ?
N3 C16 1.323(4) . ?
N3 C17 1.331(4) . ?
N3 H3 0.80(3) . ?
C31 C30 1.380(3) . ?
C31 C32 1.511(3) . ?
O8 C26 1.218(3) . ?
N2 C13 1.333(3) . ?
N2 H2 0.86(3) . ?
C20 C21 1.386(3) . ?
C20 C19 1.499(3) . ?
C24 C23 1.380(3) . ?
C24 C25 1.505(3) . ?
C27 C28 1.377(3) . ?
C27 C26 1.507(3) . ?
O1 C1 1.199(3) . ?
C12 C10 1.404(3) . ?
C12 C2 1.411(3) . ?
C12 C6 1.421(3) . ?
C28 C29 1.387(3) . ?
C28 H28 0.9300 . ?
C10 C9 1.373(3) . ?
C10 C11 1.462(3) . ?
C29 C30 1.380(3) . ?
C29 H29 0.9300 . ?
C30 H30 0.9300 . ?
C14 C15 1.375(4) . ?
C14 C18 1.381(4) . ?
C14 C13 1.515(3) . ?
C2 C3 1.378(4) . ?
C2 C1 1.462(4) . ?
C21 C22 1.371(4) . ?
C21 H21 0.9300 . ?
C6 C5 1.396(4) . ?
C6 C7 1.412(4) . ?
C23 C22 1.383(4) . ?
C23 H23 0.9300 . ?
C18 C17 1.373(3) . ?
C18 H18 0.9300 . ?
C15 C16 1.364(4) . ?
C15 H15 0.9300 . ?
C9 C8 1.382(4) . ?
C9 H9 0.9300 . ?
C17 H17 0.9300 . ?
C16 H16 0.9300 . ?
C22 H22 0.9300 . ?
C7 C8 1.347(5) . ?
C7 H7 0.9300 . ?
C3 C4 1.415(5) . ?
C3 H3A 0.9300 . ?
C4 C5 1.346(5) . ?
C4 H4 0.9300 . ?
C5 H5 0.9300 . ?
C8 H8 0.9300 . ?

loop_
_geom_torsion_atom_site_label_1
_geom_torsion_atom_site_label_2
_geom_torsion_atom_site_label_3
_geom_torsion_atom_site_label_4
_geom_torsion
_geom_torsion_site_symmetry_1
_geom_torsion_site_symmetry_2
_geom_torsion_site_symmetry_3
_geom_torsion_site_symmetry_4
_geom_torsion_publ_flag
C27 N5 C31 C30 -0.8(3) . . . . ?
Fe1 N5 C31 C30 -175.68(14) . . . . ?
C27 N5 C31 C32 177.60(17) . . . . ?
Fe1 N5 C31 C32 2.7(2) . . . . ?
C11 N1 N2 C13 -86.5(3) . . . . ?
C1 N1 N2 C13 91.4(3) . . . . ?
C24 N4 C20 C21 -1.3(3) . . . . ?
Fe1 N4 C20 C21 177.54(17) . . . . ?
C24 N4 C20 C19 177.20(17) . . . . ?
Fe1 N4 C20 C19 -3.9(2) . . . . ?
C20 N4 C24 C23 0.4(3) . . . . ?
Fe1 N4 C24 C23 -178.46(16) . . . . ?
C20 N4 C24 C25 179.61(17) . . . . ?
Fe1 N4 C24 C25 0.7(2) . . . . ?
C31 N5 C27 C28 0.2(3) . . . . ?
Fe1 N5 C27 C28 175.09(16) . . . . ?
C31 N5 C27 C26 -177.82(18) . . . . ?
Fe1 N5 C27 C26 -2.9(2) . . . . ?
Fe1 O10 C32 O11 176.66(17) . . . . ?
Fe1 O10 C32 C31 -1.3(2) . . . . ?
N5 C31 C32 O11 -179.01(18) . . . . ?
C30 C31 C32 O11 -0.8(3) . . . . ?
N5 C31 C32 O10 -1.0(2) . . . . ?
C30 C31 C32 O10 177.25(19) . . . . ?
Fe1 O5 C19 O4 -178.55(19) . . . . ?
Fe1 O5 C19 C20 2.1(3) . . . . ?
N4 C20 C19 O4 -178.2(2) . . . . ?
C21 C20 C19 O4 0.2(4) . . . . ?
N4 C20 C19 O5 1.2(3) . . . . ?
C21 C20 C19 O5 179.6(2) . . . . ?
Fe1 O6 C25 O7 178.23(19) . . . . ?
Fe1 O6 C25 C24 -2.5(2) . . . . ?
N4 C24 C25 O7 -179.6(2) . . . . ?
C23 C24 C25 O7 -0.5(4) . . . . ?
N4 C24 C25 O6 1.1(3) . . . . ?
C23 C24 C25 O6 -179.8(2) . . . . ?
N5 C27 C28 C29 0.7(3) . . . . ?
C26 C27 C28 C29 178.3(2) . . . . ?
C2 C12 C10 C9 179.9(2) . . . . ?
C6 C12 C10 C9 1.0(3) . . . . ?
C2 C12 C10 C11 -1.6(3) . . . . ?
C6 C12 C10 C11 179.6(2) . . . . ?
C27 C28 C29 C30 -1.0(3) . . . . ?
C28 C29 C30 C31 0.4(3) . . . . ?
N5 C31 C30 C29 0.5(3) . . . . ?
C32 C31 C30 C29 -177.61(18) . . . . ?
Fe1 O9 C26 O8 -178.7(2) . . . . ?
Fe1 O9 C26 C27 -0.1(3) . . . . ?
N5 C27 C26 O8 -179.4(2) . . . . ?
C28 C27 C26 O8 2.8(4) . . . . ?
N5 C27 C26 O9 1.9(3) . . . . ?
C28 C27 C26 O9 -175.9(2) . . . . ?
N2 N1 C11 O2 3.0(3) . . . . ?
C1 N1 C11 O2 -174.6(2) . . . . ?
N2 N1 C11 C10 -177.49(19) . . . . ?
C1 N1 C11 C10 4.9(3) . . . . ?
C9 C10 C11 O2 -1.9(4) . . . . ?
C12 C10 C11 O2 179.5(2) . . . . ?
C9 C10 C11 N1 178.6(2) . . . . ?
C12 C10 C11 N1 0.0(3) . . . . ?
C10 C12 C2 C3 178.7(2) . . . . ?
C6 C12 C2 C3 -2.5(3) . . . . ?
C10 C12 C2 C1 -1.3(3) . . . . ?
C6 C12 C2 C1 177.5(2) . . . . ?
N1 N2 C13 O3 6.0(4) . . . . ?
N1 N2 C13 C14 -173.6(2) . . . . ?
C15 C14 C13 O3 32.0(4) . . . . ?
C18 C14 C13 O3 -144.2(3) . . . . ?
C15 C14 C13 N2 -148.4(3) . . . . ?
C18 C14 C13 N2 35.5(3) . . . . ?
N2 N1 C1 O1 -5.1(3) . . . . ?
C11 N1 C1 O1 172.5(2) . . . . ?
N2 N1 C1 C2 174.76(19) . . . . ?
C11 N1 C1 C2 -7.6(3) . . . . ?
C3 C2 C1 O1 5.4(4) . . . . ?
C12 C2 C1 O1 -174.6(3) . . . . ?
C3 C2 C1 N1 -174.5(2) . . . . ?
C12 C2 C1 N1 5.5(3) . . . . ?
N4 C20 C21 C22 1.0(3) . . . . ?
C19 C20 C21 C22 -177.3(2) . . . . ?
C10 C12 C6 C5 -179.8(2) . . . . ?
C2 C12 C6 C5 1.3(3) . . . . ?
C10 C12 C6 C7 0.3(3) . . . . ?
C2 C12 C6 C7 -178.5(2) . . . . ?
N4 C24 C23 C22 0.8(3) . . . . ?
C25 C24 C23 C22 -178.2(2) . . . . ?
C15 C14 C18 C17 -1.8(4) . . . . ?
C13 C14 C18 C17 174.3(2) . . . . ?
C18 C14 C15 C16 2.2(4) . . . . ?
C13 C14 C15 C16 -174.1(2) . . . . ?
C12 C10 C9 C8 -2.1(4) . . . . ?
C11 C10 C9 C8 179.3(3) . . . . ?
C16 N3 C17 C18 2.7(4) . . . . ?
C14 C18 C17 N3 -0.6(4) . . . . ?
C17 N3 C16 C15 -2.3(4) . . . . ?
C14 C15 C16 N3 -0.1(4) . . . . ?
C20 C21 C22 C23 0.3(4) . . . . ?
C24 C23 C22 C21 -1.1(4) . . . . ?
C5 C6 C7 C8 179.5(3) . . . . ?
C12 C6 C7 C8 -0.7(4) . . . . ?
C12 C2 C3 C4 1.6(4) . . . . ?
C1 C2 C3 C4 -178.4(2) . . . . ?
C2 C3 C4 C5 0.5(4) . . . . ?
C3 C4 C5 C6 -1.7(5) . . . . ?
C7 C6 C5 C4 -179.4(3) . . . . ?
C12 C6 C5 C4 0.7(4) . . . . ?
C6 C7 C8 C9 -0.3(5) . . . . ?
C10 C9 C8 C7 1.7(5) . . . . ?
